data_7702224
loop_
_publ_author_name
'Zain Aldin, Mohammed'
'Maho, Anthony'
'Zaragoza, Guillermo'
'Demonceau, Albert'
'Delaude, Lionel'

_publ_section_title
;
 Synthesis, characterization, and catalytic evaluation of
 ruthenium-diphosphine complexes bearing xanthate ligands.
;
_journal_issue 39
_journal_name_full 'Dalton transactions (Cambridge, England : 2003)'
_journal_page_first 13926
_journal_page_last 13938
_journal_paper_doi 10.1039/c8dt02838a
_journal_volume 47
_journal_year 2018
_chemical_formula_moiety 'C42 H38 O3 P2 Ru S4'
_chemical_formula_sum 'C42 H38 O3 P2 Ru S4'
_chemical_formula_weight 881.97
_space_group_crystal_system triclinic
_space_group_IT_number 2
_space_group_name_Hall '-P 1'
_space_group_name_H-M_alt 'P -1'
_atom_sites_solution_hydrogens geom
_audit_block_doi 10.5517/ccdc.csd.cc20843k
_audit_conform_dict_location ftp://ftp.iucr.org/pub/cif_core.dic
_audit_conform_dict_name cif_core.dic
_audit_conform_dict_version 2.4.3
_audit_creation_date 2018-04-09T15:09:03-00:00
_audit_creation_method 'WinGX routine CIF_UPDATE'
_audit_update_record
;
2018-07-10 deposited with the CCDC.
2018-09-05 downloaded from the CCDC.
;
_cell_angle_alpha 82.595(4)
_cell_angle_beta 73.977(3)
_cell_angle_gamma 73.322(3)
_cell_formula_units_Z 2
_cell_length_a 10.8511(6)
_cell_length_b 11.1779(7)
_cell_length_c 17.2512(10)
_cell_measurement_reflns_used 1849
_cell_measurement_temperature 100(2)
_cell_measurement_theta_max 27.95
_cell_measurement_theta_min 2.32
_cell_measurement_wavelength 0.71073
_cell_volume 1923.7(2)
_computing_cell_refinement 'SAINT V8.38A integration software'
_computing_data_collection 'Bruker APEX2 software'
_computing_data_reduction 'SORTAV (Blessing, 1995)'
_computing_molecular_graphics 'Ortep for Windows (Farrugia, 2012)'
_computing_publication_material 'WinGX publication routines (Farrugia, 2012)'
_computing_structure_refinement 'SHELXL-2018/3 (Sheldrick, 2018)'
_diffrn_ambient_temperature 100(2)
_diffrn_detector 'APEX-II CCD'
_diffrn_measured_fraction_theta_full 1
_diffrn_measured_fraction_theta_max 1
_diffrn_measurement_device '\k-geometry diffractometer'
_diffrn_measurement_device_type 'Bruker APEX-II'
_diffrn_measurement_method '\f or \w oscillation scans'
_diffrn_orient_matrix_UB_11 -0.010813
_diffrn_orient_matrix_UB_12 0.061486
_diffrn_orient_matrix_UB_13 0.04025
_diffrn_orient_matrix_UB_21 -0.090395
_diffrn_orient_matrix_UB_22 -0.010962
_diffrn_orient_matrix_UB_23 0.027606
_diffrn_orient_matrix_UB_31 0.039908
_diffrn_orient_matrix_UB_32 -0.069617
_diffrn_orient_matrix_UB_33 0.035578
_diffrn_radiation_monochromator graphite
_diffrn_radiation_probe x-ray
_diffrn_radiation_type MoK\a
_diffrn_radiation_wavelength 0.71073
_diffrn_reflns_av_R_equivalents 0.0469
_diffrn_reflns_av_unetI/netI 0.0527
_diffrn_reflns_Laue_measured_fraction_full 1
_diffrn_reflns_Laue_measured_fraction_max 1
_diffrn_reflns_limit_h_max 14
_diffrn_reflns_limit_h_min -13
_diffrn_reflns_limit_k_max 13
_diffrn_reflns_limit_k_min -14
_diffrn_reflns_limit_l_max 22
_diffrn_reflns_limit_l_min -19
_diffrn_reflns_number 35910
_diffrn_reflns_point_group_measured_fraction_full 1
_diffrn_reflns_point_group_measured_fraction_max 1
_diffrn_reflns_theta_full 25.242
_diffrn_reflns_theta_max 27.877
_diffrn_reflns_theta_min 1.23
_diffrn_source 'sealed x-ray tube'
_diffrn_standards_number 0
_exptl_absorpt_coefficient_mu 0.748
_exptl_absorpt_correction_T_max 0.914
_exptl_absorpt_correction_T_min 0.801
_exptl_absorpt_correction_type multi-scan
_exptl_absorpt_process_details
;
SADABS-2016/2 - Bruker AXS area detector scaling and absorption correction
;
_exptl_crystal_colour orange
_exptl_crystal_density_diffrn 1.523
_exptl_crystal_density_method 'not measured'
_exptl_crystal_description Needle
_exptl_crystal_F_000 904
_exptl_crystal_size_max 0.27
_exptl_crystal_size_mid 0.1
_exptl_crystal_size_min 0.06
_refine_diff_density_max 0.686
_refine_diff_density_min -0.674
_refine_diff_density_rms 0.093
_refine_ls_extinction_method none
_refine_ls_goodness_of_fit_ref 1.067
_refine_ls_hydrogen_treatment constr
_refine_ls_matrix_type full
_refine_ls_number_constraints 0
_refine_ls_number_parameters 471
_refine_ls_number_reflns 9179
_refine_ls_number_restraints 0
_refine_ls_restrained_S_all 1.067
_refine_ls_R_factor_all 0.0499
_refine_ls_R_factor_gt 0.0336
_refine_ls_shift/su_max 0.001
_refine_ls_shift/su_mean 0
_refine_ls_structure_factor_coef Fsqd
_refine_ls_weighting_details 'w=1/[\s^2^(Fo^2^)+(0.0350P)^2^] where P=(Fo^2^+2Fc^2^)/3'
_refine_ls_weighting_scheme calc
_refine_ls_wR_factor_gt 0.0717
_refine_ls_wR_factor_ref 0.077
_reflns_Friedel_coverage 0
_reflns_number_gt 7375
_reflns_number_total 9179
_reflns_threshold_expression 'I > 2\s(I)'
_cod_data_source_file c8dt02838a2.cif
_cod_data_source_block RuDPEphos
_cod_database_code 7702224
_shelx_estimated_absorpt_t_min 0.824
_shelx_estimated_absorpt_t_max 0.957

loop_
_space_group_symop_operation_xyz
'x, y, z'
'-x, -y, -z'

loop_
_atom_site_label
_atom_site_type_symbol
_atom_site_fract_x
_atom_site_fract_y
_atom_site_fract_z
_atom_site_U_iso_or_equiv
_atom_site_adp_type
_atom_site_occupancy
_atom_site_site_symmetry_order
_atom_site_calc_flag
_atom_site_refinement_flags_posn
_atom_site_refinement_flags_adp
S1 S 0.72051(6) 0.17264(5) 0.85883(3) 0.01309(13) Uani 1 1 d . .
S2 S 0.74682(6) 0.41824(6) 0.80771(4) 0.01449(13) Uani 1 1 d . .
C1 C 0.7791(2) 0.2917(2) 0.87106(14) 0.0154(5) Uani 1 1 d . .
O1 O 0.84845(17) 0.29373(16) 0.92417(10) 0.0201(4) Uani 1 1 d . .
C2 C 0.8851(3) 0.1799(3) 0.97317(15) 0.0236(6) Uani 1 1 d . .
H2A H 0.94974 0.113249 0.938992 0.028 Uiso 1 1 calc R U
H2B H 0.805635 0.150287 1.001276 0.028 Uiso 1 1 calc R U
C3 C 0.9463(3) 0.2123(3) 1.03351(17) 0.0356(8) Uani 1 1 d . .
H3A H 0.879401 0.274359 1.069166 0.053 Uiso 1 1 calc R U
H3B H 1.020953 0.246946 1.004844 0.053 Uiso 1 1 calc R U
H3C H 0.978231 0.136754 1.065742 0.053 Uiso 1 1 calc R U
S3 S 0.67981(6) 0.43045(5) 0.62293(3) 0.01306(13) Uani 1 1 d . .
S4 S 0.88699(6) 0.22633(5) 0.65745(3) 0.01286(13) Uani 1 1 d . .
C4 C 0.8372(2) 0.3421(2) 0.59056(14) 0.0130(5) Uani 1 1 d . .
O2 O 0.90803(16) 0.36499(15) 0.51661(10) 0.0176(4) Uani 1 1 d . .
C5 C 1.0301(2) 0.2712(2) 0.48238(14) 0.0177(5) Uani 1 1 d . .
H5A H 1.040742 0.269925 0.423595 0.021 Uiso 1 1 calc R U
H5B H 1.022947 0.187653 0.507042 0.021 Uiso 1 1 calc R U
C6 C 1.1501(2) 0.2968(2) 0.49628(16) 0.0236(6) Uani 1 1 d . .
H6A H 1.142354 0.293348 0.554441 0.035 Uiso 1 1 calc R U
H6B H 1.156656 0.380132 0.472829 0.035 Uiso 1 1 calc R U
H6C H 1.22996 0.233833 0.470672 0.035 Uiso 1 1 calc R U
Ru1 Ru 0.66049(2) 0.29299(2) 0.74228(2) 0.00886(6) Uani 1 1 d . .
C7 C 0.4210(2) 0.5478(2) 0.83336(13) 0.0106(5) Uani 1 1 d . .
C8 C 0.4628(2) 0.5681(2) 0.89921(14) 0.0124(5) Uani 1 1 d . .
H8 H 0.497846 0.498764 0.932023 0.015 Uiso 1 1 calc R U
C9 C 0.4539(2) 0.6876(2) 0.91711(15) 0.0159(5) Uani 1 1 d . .
H9 H 0.478888 0.700162 0.963467 0.019 Uiso 1 1 calc R U
C10 C 0.4088(2) 0.7894(2) 0.86780(14) 0.0167(5) Uani 1 1 d . .
H10 H 0.405785 0.871309 0.879103 0.02 Uiso 1 1 calc R U
C11 C 0.3680(2) 0.7712(2) 0.80209(15) 0.0181(5) Uani 1 1 d . .
H11 H 0.336297 0.840862 0.768388 0.022 Uiso 1 1 calc R U
C12 C 0.3734(2) 0.6516(2) 0.78520(14) 0.0153(5) Uani 1 1 d . .
H12 H 0.344159 0.64019 0.740244 0.018 Uiso 1 1 calc R U
C13 C 0.3145(2) 0.4159(2) 0.75175(13) 0.0102(5) Uani 1 1 d . .
C14 C 0.1862(2) 0.4074(2) 0.78971(15) 0.0153(5) Uani 1 1 d . .
H14 H 0.164396 0.383654 0.845685 0.018 Uiso 1 1 calc R U
C15 C 0.0902(2) 0.4329(2) 0.74718(16) 0.0196(6) Uani 1 1 d . .
H15 H 0.003441 0.425261 0.773922 0.023 Uiso 1 1 calc R U
C16 C 0.1191(2) 0.4698(2) 0.66568(15) 0.0192(6) Uani 1 1 d . .
H16 H 0.052597 0.487275 0.636705 0.023 Uiso 1 1 calc R U
C17 C 0.2453(2) 0.4808(2) 0.62701(15) 0.0169(5) Uani 1 1 d . .
H17 H 0.265566 0.507499 0.571496 0.02 Uiso 1 1 calc R U
C18 C 0.3422(2) 0.4526(2) 0.66949(14) 0.0140(5) Uani 1 1 d . .
H18 H 0.429353 0.458414 0.642186 0.017 Uiso 1 1 calc R U
P1 P 0.44393(6) 0.38731(5) 0.80631(3) 0.00913(12) Uani 1 1 d . .
C19 C 0.3682(2) 0.3151(2) 0.90429(13) 0.0105(5) Uani 1 1 d . .
C20 C 0.2900(2) 0.3844(2) 0.97072(14) 0.0130(5) Uani 1 1 d . .
H20 H 0.266003 0.473111 0.964466 0.016 Uiso 1 1 calc R U
C21 C 0.2463(2) 0.3273(2) 1.04561(14) 0.0161(5) Uani 1 1 d . .
H21 H 0.19287 0.376659 1.0898 0.019 Uiso 1 1 calc R U
C22 C 0.2811(2) 0.1978(2) 1.05573(14) 0.0167(5) Uani 1 1 d . .
H22 H 0.255522 0.158301 1.107548 0.02 Uiso 1 1 calc R U
C23 C 0.3531(2) 0.1262(2) 0.99012(14) 0.0140(5) Uani 1 1 d . .
H23 H 0.375135 0.037478 0.996248 0.017 Uiso 1 1 calc R U
C24 C 0.3927(2) 0.1854(2) 0.91549(13) 0.0109(5) Uani 1 1 d . .
O3 O 0.45885(15) 0.10985(14) 0.85021(9) 0.0111(3) Uani 1 1 d . .
C25 C 0.3822(2) 0.1127(2) 0.79686(14) 0.0108(5) Uani 1 1 d . .
C26 C 0.2525(2) 0.1038(2) 0.82429(15) 0.0143(5) Uani 1 1 d . .
H26 H 0.212554 0.098672 0.880613 0.017 Uiso 1 1 calc R U
C27 C 0.1811(2) 0.1023(2) 0.76928(15) 0.0170(5) Uani 1 1 d . .
H27 H 0.091165 0.098782 0.787592 0.02 Uiso 1 1 calc R U
C28 C 0.2416(2) 0.1059(2) 0.68756(15) 0.0175(5) Uani 1 1 d . .
H28 H 0.193483 0.103545 0.649652 0.021 Uiso 1 1 calc R U
C29 C 0.3723(2) 0.1131(2) 0.66055(14) 0.0151(5) Uani 1 1 d . .
H29 H 0.413267 0.113697 0.604246 0.018 Uiso 1 1 calc R U
C30 C 0.4449(2) 0.1194(2) 0.71483(14) 0.0119(5) Uani 1 1 d . .
P2 P 0.61517(6) 0.13687(5) 0.68773(4) 0.01050(13) Uani 1 1 d . .
C31 C 0.6600(2) 0.1439(2) 0.57665(13) 0.0126(5) Uani 1 1 d . .
C32 C 0.5834(2) 0.2343(2) 0.53322(14) 0.0162(5) Uani 1 1 d . .
H32 H 0.502666 0.288248 0.561217 0.019 Uiso 1 1 calc R U
C33 C 0.6235(3) 0.2466(2) 0.44924(15) 0.0203(6) Uani 1 1 d . .
H33 H 0.568821 0.306843 0.420287 0.024 Uiso 1 1 calc R U
C34 C 0.7424(3) 0.1714(2) 0.40814(15) 0.0211(6) Uani 1 1 d . .
H34 H 0.770394 0.180504 0.350946 0.025 Uiso 1 1 calc R U
C35 C 0.8209(2) 0.0828(2) 0.45043(15) 0.0187(5) Uani 1 1 d . .
H35 H 0.903364 0.031757 0.422151 0.022 Uiso 1 1 calc R U
C36 C 0.7800(2) 0.0679(2) 0.53368(14) 0.0154(5) Uani 1 1 d . .
H36 H 0.833958 0.005434 0.561956 0.018 Uiso 1 1 calc R U
C37 C 0.7055(2) -0.0259(2) 0.70954(13) 0.0130(5) Uani 1 1 d . .
C38 C 0.6526(2) -0.1238(2) 0.70495(15) 0.0190(6) Uani 1 1 d . .
H38 H 0.569734 -0.105735 0.691476 0.023 Uiso 1 1 calc R U
C39 C 0.7191(3) -0.2475(2) 0.71976(15) 0.0228(6) Uani 1 1 d . .
H39 H 0.681082 -0.313136 0.717285 0.027 Uiso 1 1 calc R U
C40 C 0.8400(3) -0.2743(2) 0.73797(14) 0.0226(6) Uani 1 1 d . .
H40 H 0.885547 -0.358722 0.748177 0.027 Uiso 1 1 calc R U
C41 C 0.8954(3) -0.1793(2) 0.74147(14) 0.0214(6) Uani 1 1 d . .
H41 H 0.979841 -0.198658 0.753043 0.026 Uiso 1 1 calc R U
C42 C 0.8285(2) -0.0547(2) 0.72816(14) 0.0164(5) Uani 1 1 d . .
H42 H 0.866567 0.010461 0.731753 0.02 Uiso 1 1 calc R U

loop_
_atom_site_aniso_label
_atom_site_aniso_U_11
_atom_site_aniso_U_22
_atom_site_aniso_U_33
_atom_site_aniso_U_23
_atom_site_aniso_U_13
_atom_site_aniso_U_12
S1 0.0118(3) 0.0159(3) 0.0104(3) 0.0012(2) -0.0022(2) -0.0033(2)
S2 0.0103(3) 0.0158(3) 0.0173(3) -0.0019(2) -0.0018(2) -0.0045(2)
C1 0.0066(11) 0.0260(14) 0.0114(12) -0.0029(10) 0.0005(9) -0.0028(10)
O1 0.0176(9) 0.0247(10) 0.0185(9) -0.0018(8) -0.0057(8) -0.0049(8)
C2 0.0188(14) 0.0318(15) 0.0181(13) -0.0003(12) -0.0074(11) -0.0016(12)
C3 0.0321(17) 0.052(2) 0.0267(16) -0.0038(15) -0.0171(14) -0.0077(15)
S3 0.0088(3) 0.0145(3) 0.0123(3) 0.0022(2) 0.0004(2) -0.0016(2)
S4 0.0083(3) 0.0160(3) 0.0104(3) 0.0010(2) 0.0010(2) -0.0012(2)
C4 0.0117(12) 0.0141(12) 0.0120(12) -0.0012(9) -0.0001(10) -0.0043(9)
O2 0.0141(9) 0.0210(9) 0.0108(8) 0.0025(7) 0.0033(7) -0.0016(7)
C5 0.0162(13) 0.0209(13) 0.0098(12) -0.0045(10) 0.0069(10) -0.0036(10)
C6 0.0160(13) 0.0260(15) 0.0245(15) -0.0050(12) 0.0017(11) -0.0040(11)
Ru1 0.00596(9) 0.01095(10) 0.00752(9) -0.00014(7) 0.00091(7) -0.00155(7)
C7 0.0062(11) 0.0123(11) 0.0105(11) -0.0036(9) 0.0029(9) -0.0016(9)
C8 0.0085(11) 0.0156(12) 0.0109(11) 0.0008(9) 0.0000(9) -0.0027(9)
C9 0.0114(12) 0.0202(13) 0.0152(12) -0.0029(10) -0.0009(10) -0.0042(10)
C10 0.0166(13) 0.0132(12) 0.0180(13) -0.0026(10) 0.0008(10) -0.0044(10)
C11 0.0207(13) 0.0125(12) 0.0187(13) 0.0023(10) -0.0041(11) -0.0028(10)
C12 0.0153(12) 0.0149(12) 0.0138(12) -0.0011(10) -0.0021(10) -0.0025(10)
C13 0.0085(11) 0.0090(11) 0.0116(11) -0.0024(9) -0.0006(9) -0.0014(9)
C14 0.0103(12) 0.0158(12) 0.0164(13) 0.0012(10) -0.0008(10) -0.0015(10)
C15 0.0080(12) 0.0187(13) 0.0301(15) 0.0017(11) -0.0038(11) -0.0029(10)
C16 0.0152(13) 0.0165(13) 0.0266(14) -0.0026(11) -0.0107(11) 0.0008(10)
C17 0.0167(13) 0.0168(12) 0.0155(13) -0.0029(10) -0.0051(10) 0.0003(10)
C18 0.0118(12) 0.0144(12) 0.0150(12) -0.0035(10) -0.0023(10) -0.0018(10)
P1 0.0076(3) 0.0106(3) 0.0079(3) -0.0009(2) -0.0001(2) -0.0020(2)
C19 0.0076(11) 0.0135(11) 0.0083(11) -0.0009(9) 0.0008(9) -0.0022(9)
C20 0.0117(12) 0.0150(12) 0.0123(12) -0.0005(10) -0.0010(9) -0.0052(9)
C21 0.0121(12) 0.0230(13) 0.0109(12) -0.0064(10) 0.0040(10) -0.0054(10)
C22 0.0160(13) 0.0244(14) 0.0088(12) 0.0016(10) 0.0006(10) -0.0085(11)
C23 0.0111(12) 0.0158(12) 0.0142(12) 0.0015(10) -0.0010(10) -0.0053(9)
C24 0.0073(11) 0.0158(12) 0.0090(11) -0.0026(9) -0.0002(9) -0.0028(9)
O3 0.0099(8) 0.0128(8) 0.0092(8) -0.0020(6) 0.0002(6) -0.0028(6)
C25 0.0123(11) 0.0059(10) 0.0140(12) -0.0013(9) -0.0034(9) -0.0016(9)
C26 0.0113(12) 0.0135(12) 0.0161(12) -0.0018(10) 0.0012(10) -0.0040(9)
C27 0.0112(12) 0.0156(12) 0.0249(14) -0.0032(10) -0.0037(11) -0.0045(10)
C28 0.0168(13) 0.0177(13) 0.0206(13) -0.0031(11) -0.0078(11) -0.0044(10)
C29 0.0178(13) 0.0144(12) 0.0124(12) -0.0036(10) -0.0027(10) -0.0030(10)
C30 0.0120(12) 0.0099(11) 0.0130(12) -0.0018(9) -0.0019(10) -0.0022(9)
P2 0.0098(3) 0.0103(3) 0.0087(3) -0.0009(2) 0.0007(2) -0.0013(2)
C31 0.0146(12) 0.0141(12) 0.0088(11) -0.0013(9) 0.0000(9) -0.0061(10)
C32 0.0169(13) 0.0150(12) 0.0140(12) -0.0023(10) 0.0004(10) -0.0035(10)
C33 0.0277(15) 0.0178(13) 0.0148(13) 0.0031(10) -0.0056(11) -0.0064(11)
C34 0.0293(15) 0.0247(14) 0.0103(12) -0.0022(11) -0.0013(11) -0.0119(12)
C35 0.0174(13) 0.0215(13) 0.0140(13) -0.0063(10) 0.0028(10) -0.0043(11)
C36 0.0156(12) 0.0175(12) 0.0123(12) -0.0031(10) -0.0008(10) -0.0049(10)
C37 0.0162(12) 0.0118(11) 0.0051(11) -0.0009(9) 0.0042(9) -0.0011(9)
C38 0.0177(13) 0.0158(12) 0.0184(13) -0.0017(10) 0.0020(11) -0.0023(10)
C39 0.0299(16) 0.0128(12) 0.0190(14) -0.0027(11) 0.0049(12) -0.0051(11)
C40 0.0277(15) 0.0140(13) 0.0110(12) 0.0015(10) 0.0076(11) 0.0048(11)
C41 0.0178(13) 0.0245(14) 0.0105(12) 0.0025(11) 0.0030(10) 0.0040(11)
C42 0.0167(13) 0.0189(13) 0.0089(12) -0.0001(10) 0.0024(10) -0.0029(10)

loop_
_atom_type_symbol
_atom_type_description
_atom_type_scat_dispersion_real
_atom_type_scat_dispersion_imag
_atom_type_scat_source
C C 0.0033 0.0016 'International Tables Vol C Tables 4.2.6.8 and 6.1.1.4'
H H 0 0 'International Tables Vol C Tables 4.2.6.8 and 6.1.1.4'
O O 0.0106 0.006 'International Tables Vol C Tables 4.2.6.8 and 6.1.1.4'
P P 0.1023 0.0942 'International Tables Vol C Tables 4.2.6.8 and 6.1.1.4'
S S 0.1246 0.1234 'International Tables Vol C Tables 4.2.6.8 and 6.1.1.4'
Ru Ru -1.2594 0.8363 'International Tables Vol C Tables 4.2.6.8 and 6.1.1.4'

loop_
_geom_angle_atom_site_label_1
_geom_angle_atom_site_label_2
_geom_angle_atom_site_label_3
_geom_angle
C1 S1 Ru1 86.48(8)
C1 S2 Ru1 86.12(9)
O1 C1 S2 118.49(18)
O1 C1 S1 126.74(18)
S2 C1 S1 114.76(13)
C1 O1 C2 117.51(19)
O1 C2 C3 106.5(2)
O1 C2 H2A 110.4
C3 C2 H2A 110.4
O1 C2 H2B 110.4
C3 C2 H2B 110.4
H2A C2 H2B 108.6
C2 C3 H3A 109.5
C2 C3 H3B 109.5
H3A C3 H3B 109.5
C2 C3 H3C 109.5
H3A C3 H3C 109.5
H3B C3 H3C 109.5
C4 S3 Ru1 87.64(8)
C4 S4 Ru1 86.22(8)
O2 C4 S3 119.42(16)
O2 C4 S4 126.21(17)
S3 C4 S4 114.33(13)
C4 O2 C5 118.60(17)
O2 C5 C6 112.1(2)
O2 C5 H5A 109.2
C6 C5 H5A 109.2
O2 C5 H5B 109.2
C6 C5 H5B 109.2
H5A C5 H5B 107.9
C5 C6 H6A 109.5
C5 C6 H6B 109.5
H6A C6 H6B 109.5
C5 C6 H6C 109.5
H6A C6 H6C 109.5
H6B C6 H6C 109.5
P1 Ru1 P2 96.60(2)
P1 Ru1 S3 98.12(2)
P2 Ru1 S3 96.90(2)
P1 Ru1 S1 96.71(2)
P2 Ru1 S1 97.56(2)
S3 Ru1 S1 157.91(2)
P1 Ru1 S2 92.40(2)
P2 Ru1 S2 167.11(2)
S3 Ru1 S2 90.93(2)
S1 Ru1 S2 72.15(2)
P1 Ru1 S4 169.61(2)
P2 Ru1 S4 86.73(2)
S3 Ru1 S4 71.664(19)
S1 Ru1 S4 92.59(2)
S2 Ru1 S4 86.03(2)
C12 C7 C8 118.0(2)
C12 C7 P1 121.46(18)
C8 C7 P1 120.29(16)
C9 C8 C7 120.9(2)
C9 C8 H8 119.6
C7 C8 H8 119.6
C8 C9 C10 120.3(2)
C8 C9 H9 119.9
C10 C9 H9 119.9
C11 C10 C9 119.7(2)
C11 C10 H10 120.2
C9 C10 H10 120.2
C10 C11 C12 120.2(2)
C10 C11 H11 119.9
C12 C11 H11 119.9
C11 C12 C7 120.9(2)
C11 C12 H12 119.5
C7 C12 H12 119.5
C14 C13 C18 117.8(2)
C14 C13 P1 122.43(17)
C18 C13 P1 119.71(17)
C15 C14 C13 120.9(2)
C15 C14 H14 119.6
C13 C14 H14 119.6
C14 C15 C16 120.6(2)
C14 C15 H15 119.7
C16 C15 H15 119.7
C17 C16 C15 119.5(2)
C17 C16 H16 120.2
C15 C16 H16 120.2
C16 C17 C18 119.7(2)
C16 C17 H17 120.2
C18 C17 H17 120.2
C17 C18 C13 121.5(2)
C17 C18 H18 119.3
C13 C18 H18 119.3
C13 P1 C7 99.86(10)
C13 P1 C19 102.21(10)
C7 P1 C19 101.81(10)
C13 P1 Ru1 119.20(8)
C7 P1 Ru1 112.84(7)
C19 P1 Ru1 118.06(7)
C24 C19 C20 116.6(2)
C24 C19 P1 120.23(17)
C20 C19 P1 123.14(17)
C21 C20 C19 121.8(2)
C21 C20 H20 119.1
C19 C20 H20 119.1
C20 C21 C22 119.7(2)
C20 C21 H21 120.1
C22 C21 H21 120.1
C23 C22 C21 119.9(2)
C23 C22 H22 120.1
C21 C22 H22 120.1
C24 C23 C22 119.3(2)
C24 C23 H23 120.4
C22 C23 H23 120.4
C23 C24 C19 122.5(2)
C23 C24 O3 117.4(2)
C19 C24 O3 120.19(19)
C25 O3 C24 114.06(16)
C26 C25 O3 121.5(2)
C26 C25 C30 122.0(2)
O3 C25 C30 116.4(2)
C25 C26 C27 119.7(2)
C25 C26 H26 120.1
C27 C26 H26 120.1
C28 C27 C26 119.6(2)
C28 C27 H27 120.2
C26 C27 H27 120.2
C27 C28 C29 120.4(2)
C27 C28 H28 119.8
C29 C28 H28 119.8
C28 C29 C30 121.1(2)
C28 C29 H29 119.4
C30 C29 H29 119.4
C25 C30 C29 117.1(2)
C25 C30 P2 116.98(17)
C29 C30 P2 125.89(18)
C30 P2 C31 103.44(10)
C30 P2 C37 99.39(10)
C31 P2 C37 100.75(10)
C30 P2 Ru1 119.58(8)
C31 P2 Ru1 113.97(8)
C37 P2 Ru1 116.94(8)
C32 C31 C36 118.1(2)
C32 C31 P2 120.89(18)
C36 C31 P2 120.59(16)
C31 C32 C33 120.9(2)
C31 C32 H32 119.6
C33 C32 H32 119.6
C34 C33 C32 120.1(2)
C34 C33 H33 120
C32 C33 H33 120
C33 C34 C35 119.8(2)
C33 C34 H34 120.1
C35 C34 H34 120.1
C34 C35 C36 120.5(2)
C34 C35 H35 119.8
C36 C35 H35 119.8
C35 C36 C31 120.6(2)
C35 C36 H36 119.7
C31 C36 H36 119.7
C38 C37 C42 118.5(2)
C38 C37 P2 119.67(18)
C42 C37 P2 121.79(18)
C39 C38 C37 121.1(2)
C39 C38 H38 119.5
C37 C38 H38 119.5
C40 C39 C38 119.8(3)
C40 C39 H39 120.1
C38 C39 H39 120.1
C39 C40 C41 120.2(2)
C39 C40 H40 119.9
C41 C40 H40 119.9
C40 C41 C42 120.6(2)
C40 C41 H41 119.7
C42 C41 H41 119.7
C41 C42 C37 119.9(2)
C41 C42 H42 120.1
C37 C42 H42 120.1

loop_
_geom_bond_atom_site_label_1
_geom_bond_atom_site_label_2
_geom_bond_distance
S1 C1 1.688(3)
S1 Ru1 2.4083(6)
S2 C1 1.687(2)
S2 Ru1 2.4198(6)
C1 O1 1.343(3)
O1 C2 1.452(3)
C2 C3 1.507(4)
C2 H2A 0.99
C2 H2B 0.99
C3 H3A 0.98
C3 H3B 0.98
C3 H3C 0.98
S3 C4 1.689(2)
S3 Ru1 2.4031(6)
S4 C4 1.690(2)
S4 Ru1 2.4458(6)
C4 O2 1.331(3)
O2 C5 1.460(3)
C5 C6 1.497(3)
C5 H5A 0.99
C5 H5B 0.99
C6 H6A 0.98
C6 H6B 0.98
C6 H6C 0.98
Ru1 P1 2.3019(6)
Ru1 P2 2.3118(7)
C7 C12 1.396(3)
C7 C8 1.400(3)
C7 P1 1.842(2)
C8 C9 1.380(3)
C8 H8 0.95
C9 C10 1.385(3)
C9 H9 0.95
C10 C11 1.382(3)
C10 H10 0.95
C11 C12 1.386(3)
C11 H11 0.95
C12 H12 0.95
C13 C14 1.390(3)
C13 C18 1.399(3)
C13 P1 1.832(2)
C14 C15 1.380(3)
C14 H14 0.95
C15 C16 1.388(3)
C15 H15 0.95
C16 C17 1.380(3)
C16 H16 0.95
C17 C18 1.384(3)
C17 H17 0.95
C18 H18 0.95
P1 C19 1.856(2)
C19 C24 1.395(3)
C19 C20 1.396(3)
C20 C21 1.387(3)
C20 H20 0.95
C21 C22 1.388(3)
C21 H21 0.95
C22 C23 1.385(3)
C22 H22 0.95
C23 C24 1.385(3)
C23 H23 0.95
C24 O3 1.395(3)
O3 C25 1.393(3)
C25 C26 1.384(3)
C25 C30 1.393(3)
C26 C27 1.385(3)
C26 H26 0.95
C27 C28 1.382(3)
C27 H27 0.95
C28 C29 1.388(3)
C28 H28 0.95
C29 C30 1.399(3)
C29 H29 0.95
C30 P2 1.838(2)
P2 C31 1.839(2)
P2 C37 1.849(2)
C31 C32 1.393(3)
C31 C36 1.401(3)
C32 C33 1.394(3)
C32 H32 0.95
C33 C34 1.379(4)
C33 H33 0.95
C34 C35 1.382(3)
C34 H34 0.95
C35 C36 1.384(3)
C35 H35 0.95
C36 H36 0.95
C37 C38 1.392(3)
C37 C42 1.397(3)
C38 C39 1.392(3)
C38 H38 0.95
C39 C40 1.373(4)
C39 H39 0.95
C40 C41 1.378(4)
C40 H40 0.95
C41 C42 1.396(3)
C41 H41 0.95
C42 H42 0.95

loop_
_geom_hbond_atom_site_label_D
_geom_hbond_atom_site_label_H
_geom_hbond_atom_site_label_A
_geom_hbond_distance_DH
_geom_hbond_distance_HA
_geom_hbond_distance_DA
_geom_hbond_angle_DHA
_geom_hbond_publ_flag
C18 H18 S3 0.95 2.58 3.469(2) 156.8 yes
C42 H42 S1 0.95 2.84 3.350(3) 114.7 yes
C42 H42 S4 0.95 2.62 3.389(3) 138.3 yes
C18 H18 S3 0.95 2.58 3.469(2) 156.8 yes
C42 H42 S1 0.95 2.84 3.350(3) 114.7 yes
C42 H42 S4 0.95 2.62 3.389(3) 138.3 yes

loop_
_geom_torsion_atom_site_label_1
_geom_torsion_atom_site_label_2
_geom_torsion_atom_site_label_3
_geom_torsion_atom_site_label_4
_geom_torsion
Ru1 S2 C1 O1 172.57(18)
Ru1 S2 C1 S1 -6.49(12)
Ru1 S1 C1 O1 -172.4(2)
Ru1 S1 C1 S2 6.52(12)
S2 C1 O1 C2 -174.71(17)
S1 C1 O1 C2 4.2(3)
C1 O1 C2 C3 -173.3(2)
Ru1 S3 C4 O2 174.16(19)
Ru1 S3 C4 S4 -3.63(13)
Ru1 S4 C4 O2 -174.0(2)
Ru1 S4 C4 S3 3.57(12)
S3 C4 O2 C5 -165.51(17)
S4 C4 O2 C5 12.0(3)
C4 O2 C5 C6 -94.3(3)
C12 C7 C8 C9 1.6(3)
P1 C7 C8 C9 175.92(18)
C7 C8 C9 C10 -2.9(3)
C8 C9 C10 C11 2.3(4)
C9 C10 C11 C12 -0.5(4)
C10 C11 C12 C7 -0.7(4)
C8 C7 C12 C11 0.2(3)
P1 C7 C12 C11 -174.03(18)
C18 C13 C14 C15 0.8(4)
P1 C13 C14 C15 178.17(19)
C13 C14 C15 C16 -1.1(4)
C14 C15 C16 C17 0.0(4)
C15 C16 C17 C18 1.3(4)
C16 C17 C18 C13 -1.5(4)
C14 C13 C18 C17 0.5(4)
P1 C13 C18 C17 -176.94(18)
C14 C13 P1 C7 -91.9(2)
C18 C13 P1 C7 85.4(2)
C14 C13 P1 C19 12.6(2)
C18 C13 P1 C19 -170.11(19)
C14 C13 P1 Ru1 144.79(17)
C18 C13 P1 Ru1 -37.9(2)
C12 C7 P1 C13 -29.3(2)
C8 C7 P1 C13 156.59(18)
C12 C7 P1 C19 -134.14(19)
C8 C7 P1 C19 51.8(2)
C12 C7 P1 Ru1 98.30(18)
C8 C7 P1 Ru1 -75.77(19)
C13 P1 C19 C24 92.57(19)
C7 P1 C19 C24 -164.47(18)
Ru1 P1 C19 C24 -40.4(2)
C13 P1 C19 C20 -90.1(2)
C7 P1 C19 C20 12.9(2)
Ru1 P1 C19 C20 136.98(17)
C24 C19 C20 C21 4.3(3)
P1 C19 C20 C21 -173.11(18)
C19 C20 C21 C22 0.3(4)
C20 C21 C22 C23 -3.4(4)
C21 C22 C23 C24 1.8(4)
C22 C23 C24 C19 3.1(4)
C22 C23 C24 O3 -176.66(19)
C20 C19 C24 C23 -6.0(3)
P1 C19 C24 C23 171.47(18)
C20 C19 C24 O3 173.72(19)
P1 C19 C24 O3 -8.8(3)
C23 C24 O3 C25 106.2(2)
C19 C24 O3 C25 -73.6(2)
C24 O3 C25 C26 -45.4(3)
C24 O3 C25 C30 137.3(2)
O3 C25 C26 C27 -177.6(2)
C30 C25 C26 C27 -0.5(3)
C25 C26 C27 C28 1.9(3)
C26 C27 C28 C29 -1.0(4)
C27 C28 C29 C30 -1.4(4)
C26 C25 C30 C29 -1.8(3)
O3 C25 C30 C29 175.46(19)
C26 C25 C30 P2 177.76(17)
O3 C25 C30 P2 -4.9(3)
C28 C29 C30 C25 2.7(3)
C28 C29 C30 P2 -176.82(18)
C25 C30 P2 C31 -179.33(17)
C29 C30 P2 C31 0.2(2)
C25 C30 P2 C37 77.14(19)
C29 C30 P2 C37 -103.3(2)
C25 C30 P2 Ru1 -51.31(19)
C29 C30 P2 Ru1 128.24(19)
C30 P2 C31 C32 57.1(2)
C37 P2 C31 C32 159.6(2)
Ru1 P2 C31 C32 -74.3(2)
C30 P2 C31 C36 -130.2(2)
C37 P2 C31 C36 -27.7(2)
Ru1 P2 C31 C36 98.36(19)
C36 C31 C32 C33 1.5(4)
P2 C31 C32 C33 174.39(19)
C31 C32 C33 C34 -2.0(4)
C32 C33 C34 C35 0.8(4)
C33 C34 C35 C36 0.8(4)
C34 C35 C36 C31 -1.3(4)
C32 C31 C36 C35 0.1(4)
P2 C31 C36 C35 -172.75(19)
C30 P2 C37 C38 26.8(2)
C31 P2 C37 C38 -78.9(2)
Ru1 P2 C37 C38 156.99(17)
C30 P2 C37 C42 -155.31(19)
C31 P2 C37 C42 99.0(2)
Ru1 P2 C37 C42 -25.1(2)
C42 C37 C38 C39 1.0(4)
P2 C37 C38 C39 178.98(19)
C37 C38 C39 C40 -1.1(4)
C38 C39 C40 C41 -0.1(4)
C39 C40 C41 C42 1.2(4)
C40 C41 C42 C37 -1.3(4)
C38 C37 C42 C41 0.1(3)
P2 C37 C42 C41 -177.78(18)
